data_4332836
loop_
_publ_author_name
'Noro, Shin-ichiro'
'Horike, Satoshi'
'Tanaka, Daisuke'
'Kitagawa, Susumu'
'Akutagawa, Tomoyuki'
'Nakamura, Takayoshi'

_publ_section_title
;
 Flexible and Shape-Selective Guest Binding at CuIIAxial Sites in
 1-Dimensional CuII&#x2212;1,2-Bis(4-pyridyl)ethane Coordination Polymers
;
_journal_issue 23
_journal_name_full 'Inorganic Chemistry'
_journal_page_first 9290
_journal_page_last 9300
_journal_paper_doi 10.1021/ic0609249
_journal_volume 45
_journal_year 2006
_chemical_formula_sum 'C36 H52 Cu F12 N4 O8 P2'
_chemical_formula_weight 1022.30
_space_group_IT_number 13
_symmetry_cell_setting monoclinic
_symmetry_Int_Tables_number 13
_symmetry_space_group_name_Hall '-P 2yc'
_symmetry_space_group_name_H-M 'P 1 2/c 1'
_cell_angle_alpha 90
_cell_angle_beta 103.6912(8)
_cell_angle_gamma 90
_cell_formula_units_Z 2
_cell_length_a 11.2924(5)
_cell_length_b 9.1456(2)
_cell_length_c 22.5267(8)
_cell_measurement_reflns_used 12666
_cell_measurement_temperature 103
_cell_measurement_theta_max 27.4
_cell_measurement_theta_min 0.9
_cell_volume 2260.36(14)
_computing_cell_refinement PROCESS-AUTO
_computing_data_collection PROCESS-AUTO
_computing_data_reduction 'teXsan Ver. 1.11'
_computing_publication_material 'teXsan Ver. 1.11'
_computing_structure_refinement 'teXsan Ver. 1.10'
_computing_structure_solution SIR97
_diffrn_detector_area_resol_mean 10.00
_diffrn_measured_fraction_theta_full 0.8749
_diffrn_measured_fraction_theta_max 0.8749
_diffrn_measurement_device_type 'Rigaku RAXIS-CS Imaging Plate'
_diffrn_measurement_method \w
_diffrn_radiation_type 'Mo K\a'
_diffrn_radiation_wavelength 0.7107
_diffrn_reflns_av_R_equivalents 0.024
_diffrn_reflns_limit_h_max 13
_diffrn_reflns_limit_h_min -13
_diffrn_reflns_limit_k_max 10
_diffrn_reflns_limit_k_min -10
_diffrn_reflns_limit_l_max 29
_diffrn_reflns_limit_l_min -29
_diffrn_reflns_number 8937
_diffrn_reflns_theta_full 27.48
_diffrn_reflns_theta_max 27.48
_exptl_absorpt_coefficient_mu 0.655
_exptl_absorpt_correction_type none
_exptl_crystal_colour blue
_exptl_crystal_density_diffrn 1.502
_exptl_crystal_density_method 'not measured'
_exptl_crystal_description needle
_exptl_crystal_size_max 1.430
_exptl_crystal_size_mid 0.170
_exptl_crystal_size_min 0.160
_refine_diff_density_max 0.70
_refine_diff_density_min -1.13
_refine_ls_extinction_method none
_refine_ls_goodness_of_fit_ref 2.036
_refine_ls_hydrogen_treatment noref
_refine_ls_number_parameters 285
_refine_ls_number_reflns 4534
_refine_ls_R_factor_gt 0.0583
_refine_ls_shift/su_max 0.0021
_refine_ls_structure_factor_coef Fsqd
_refine_ls_weighting_details 'w = 1/[\s^2^(Fo^2^) + (0.06000(Max(Fo^2^,0) + 2Fc^2^)/3)^2^]'
_refine_ls_weighting_scheme calc
_refine_ls_wR_factor_ref 0.1828
_reflns_number_gt 3638
_reflns_number_total 4534
_reflns_threshold_expression F^2^>2.0\s(F^2^)
_cod_data_source_file ic0609249sup5.cif
_cod_data_source_block CubpethaPF6dioxane
_cod_original_cell_volume 2260.4(1)
_cod_original_formula_sum 'C36 H52 Cu F12 N4 O8 P2 '
_cod_database_code 4332836

loop_
_symmetry_equiv_pos_as_xyz
x,y,z
-x,y,1/2-z
-x,-y,-z
x,-y,1/2+z

loop_
_atom_site_label
_atom_site_type_symbol
_atom_site_fract_x
_atom_site_fract_y
_atom_site_fract_z
_atom_site_U_iso_or_equiv
_atom_site_adp_type
_atom_site_occupancy
_atom_site_calc_flag
_atom_site_refinement_flags
Cu(1) Cu 1.0000 0.47684(6) 0.2500 0.0119(2) Uani 1.00 d S
P(1) P 0.7336(1) 0.9670(1) 0.38205(5) 0.0225(3) Uani 1.00 d .
F(1) F 0.8492(3) 0.9702(3) 0.4389(2) 0.0523(10) Uani 1.00 d .
F(2) F 0.6839(3) 1.1144(3) 0.4059(1) 0.0450(9) Uani 1.00 d .
F(3) F 0.6623(4) 0.8754(3) 0.4215(2) 0.064(1) Uani 1.00 d .
F(4) F 0.6186(4) 0.9657(4) 0.3252(2) 0.068(1) Uani 1.00 d .
F(5) F 0.7816(3) 0.8173(3) 0.3590(1) 0.0487(10) Uani 1.00 d .
F(6) F 0.8068(5) 1.0581(4) 0.3432(2) 0.087(2) Uani 1.00 d .
O(1) O 0.8653(3) 0.4759(3) 0.3166(1) 0.0189(7) Uani 1.00 d .
O(2) O 0.6194(3) 0.4583(4) 0.2848(2) 0.040(1) Uani 1.00 d .
O(3) O 0.9305(4) 0.4993(4) 0.4400(1) 0.039(1) Uani 1.00 d .
O(4) O 0.5250(3) 0.6502(2) 0.4991(1) 0.0212(8) Uani 1.00 d .
N(1) N 0.8942(3) 0.3197(3) 0.1981(1) 0.0127(8) Uani 1.00 d .
N(2) N 1.1009(3) 0.6329(3) 0.3038(2) 0.0147(8) Uani 1.00 d .
C(1) C 0.8679(4) 0.3250(4) 0.1367(2) 0.018(1) Uani 1.00 d .
C(2) C 0.7827(4) 0.2361(4) 0.1006(2) 0.018(1) Uani 1.00 d .
C(3) C 0.7175(4) 0.1353(3) 0.1280(2) 0.0161(10) Uani 1.00 d .
C(4) C 0.7470(4) 0.1298(4) 0.1910(2) 0.018(1) Uani 1.00 d .
C(5) C 0.8341(4) 0.2197(4) 0.2245(2) 0.0175(10) Uani 1.00 d .
C(6) C 1.0456(4) 0.7360(4) 0.3311(2) 0.017(1) Uani 1.00 d .
C(7) C 1.1108(4) 0.8293(4) 0.3754(2) 0.018(1) Uani 1.00 d .
C(8) C 1.2367(4) 0.8185(4) 0.3931(2) 0.017(1) Uani 1.00 d .
C(9) C 1.2926(4) 0.7162(4) 0.3633(2) 0.018(1) Uani 1.00 d .
C(10) C 1.2226(4) 0.6268(4) 0.3195(2) 0.018(1) Uani 1.00 d .
C(11) C 0.6244(4) 0.0395(4) 0.0878(2) 0.022(1) Uani 1.00 d .
C(12) C 1.3129(4) 0.9153(4) 0.4415(2) 0.020(1) Uani 1.00 d .
C(13) C 0.5464(5) 0.5869(5) 0.2796(3) 0.039(2) Uani 1.00 d .
C(14) C 0.5458(5) 0.3287(5) 0.2795(2) 0.032(1) Uani 1.00 d .
C(15) C 0.9456(5) 0.6293(5) 0.4752(2) 0.030(1) Uani 1.00 d .
C(16) C 0.9356(5) 0.3750(5) 0.4775(2) 0.036(1) Uani 1.00 d .
C(17) C 0.5976(4) 0.5469(4) 0.4767(2) 0.024(1) Uani 1.00 d .
C(18) C 0.4769(4) 0.5882(4) 0.5464(2) 0.024(1) Uani 1.00 d .
H(1) H 0.9103 0.3945 0.1175 0.0210 Uiso 1.00 calc .
H(2) H 0.7688 0.2414 0.0571 0.0219 Uiso 1.00 calc .
H(3) H 0.7064 0.0615 0.2113 0.0221 Uiso 1.00 calc .
H(4) H 0.8533 0.2134 0.2682 0.0212 Uiso 1.00 calc .
H(5) H 0.9583 0.7445 0.3192 0.0224 Uiso 1.00 calc .
H(6) H 1.0695 0.9010 0.3938 0.0211 Uiso 1.00 calc .
H(7) H 1.3802 0.7076 0.3727 0.0218 Uiso 1.00 calc .
H(8) H 1.2621 0.5571 0.2995 0.0216 Uiso 1.00 calc .
H(9) H 0.5732 -0.0025 0.1113 0.0250 Uiso 1.00 calc .
H(10) H 0.5745 0.0982 0.0560 0.0250 Uiso 1.00 calc .
H(11) H 1.2630 0.9572 0.4659 0.0240 Uiso 1.00 calc .
H(12) H 1.3744 0.8564 0.4680 0.0240 Uiso 1.00 calc .
H(13) H 0.5048 0.5886 0.3121 0.0472 Uiso 1.00 calc .
H(14) H 0.5959 0.6716 0.2825 0.0472 Uiso 1.00 calc .
H(15) H 0.5954 0.2444 0.2825 0.0385 Uiso 1.00 calc .
H(16) H 0.5035 0.3269 0.3118 0.0385 Uiso 1.00 calc .
H(17) H 0.9443 0.7125 0.4494 0.0370 Uiso 1.00 calc .
H(18) H 0.8808 0.6395 0.4958 0.0370 Uiso 1.00 calc .
H(19) H 0.8708 0.3791 0.4986 0.0448 Uiso 1.00 calc .
H(20) H 0.9267 0.2885 0.4537 0.0448 Uiso 1.00 calc .
H(21) H 0.6282 0.5899 0.4446 0.0282 Uiso 1.00 calc .
H(22) H 0.6661 0.5193 0.5089 0.0282 Uiso 1.00 calc .
H(23) H 0.5426 0.5607 0.5801 0.0288 Uiso 1.00 calc .
H(24) H 0.4275 0.6582 0.5607 0.0288 Uiso 1.00 calc .

loop_
_atom_site_aniso_label
_atom_site_aniso_U_11
_atom_site_aniso_U_22
_atom_site_aniso_U_33
_atom_site_aniso_U_12
_atom_site_aniso_U_13
_atom_site_aniso_U_23
Cu(1) 0.0125(4) 0.0104(3) 0.0108(3) 0.0000 -0.0012(3) 0.0000
P(1) 0.0218(7) 0.0283(6) 0.0186(6) 0.0049(4) 0.0072(5) 0.0040(4)
F(1) 0.042(2) 0.055(2) 0.046(2) 0.015(1) -0.016(2) -0.006(1)
F(2) 0.059(2) 0.026(1) 0.046(2) 0.015(1) 0.005(2) 0.000(1)
F(3) 0.075(3) 0.039(2) 0.097(3) 0.002(2) 0.059(3) 0.018(2)
F(4) 0.057(3) 0.072(2) 0.053(2) 0.031(2) -0.029(2) -0.023(2)
F(5) 0.047(2) 0.053(2) 0.044(2) 0.026(1) 0.005(2) -0.016(1)
F(6) 0.107(4) 0.094(3) 0.081(3) -0.006(3) 0.062(3) 0.041(2)
O(1) 0.017(2) 0.026(1) 0.014(1) 0.000(1) 0.003(1) -0.002(1)
O(2) 0.013(2) 0.059(2) 0.044(2) 0.002(1) -0.002(2) -0.006(2)
O(3) 0.046(2) 0.053(2) 0.014(2) 0.015(2) -0.002(2) -0.003(1)
O(4) 0.027(2) 0.008(1) 0.027(2) 0.001(1) 0.005(1) -0.0010(10)
N(1) 0.013(2) 0.014(1) 0.010(2) -0.001(1) 0.001(1) 0.002(1)
N(2) 0.009(2) 0.017(1) 0.016(2) -0.001(1) 0.000(1) -0.001(1)
C(1) 0.020(2) 0.019(2) 0.016(2) -0.006(1) 0.004(2) 0.002(1)
C(2) 0.022(2) 0.015(2) 0.015(2) -0.003(1) 0.001(2) 0.000(1)
C(3) 0.012(2) 0.010(2) 0.023(2) 0.002(1) 0.000(2) 0.003(1)
C(4) 0.020(2) 0.013(2) 0.023(2) 0.000(1) 0.008(2) 0.003(1)
C(5) 0.023(2) 0.016(2) 0.013(2) 0.001(1) 0.004(2) 0.004(1)
C(6) 0.017(2) 0.011(2) 0.022(2) 0.003(1) 0.004(2) 0.000(1)
C(7) 0.021(3) 0.016(2) 0.018(2) 0.001(1) 0.005(2) 0.000(1)
C(8) 0.024(3) 0.016(2) 0.011(2) 0.001(1) -0.001(2) 0.003(1)
C(9) 0.016(2) 0.018(2) 0.018(2) 0.000(1) -0.001(2) -0.005(1)
C(10) 0.019(2) 0.018(2) 0.016(2) 0.008(1) 0.000(2) -0.003(1)
C(11) 0.015(2) 0.016(2) 0.028(2) -0.005(1) -0.005(2) 0.006(1)
C(12) 0.026(3) 0.016(2) 0.014(2) 0.003(1) -0.004(2) 0.000(1)
C(13) 0.025(3) 0.046(3) 0.051(3) -0.007(2) 0.016(3) -0.017(2)
C(14) 0.029(3) 0.041(2) 0.028(3) 0.008(2) 0.009(2) 0.007(2)
C(15) 0.035(3) 0.035(2) 0.023(2) 0.012(2) 0.013(2) 0.006(2)
C(16) 0.029(3) 0.039(2) 0.039(3) -0.001(2) 0.008(2) -0.011(2)
C(17) 0.024(3) 0.015(2) 0.032(2) -0.004(1) 0.007(2) 0.004(2)
C(18) 0.025(3) 0.020(2) 0.024(2) 0.005(2) 0.003(2) -0.001(2)

loop_
_atom_type_symbol
_atom_type_description
_atom_type_scat_dispersion_real
_atom_type_scat_dispersion_imag
_atom_type_scat_source
C C 0.003 0.002
;International Tables for Crystallography
(1992, Vol. C, Tables 4.2.6.8 and 6.1.1.1)
;
H H 0.000 0.000
;International Tables for Crystallography
(1992, Vol. C, Table 6.1.1.2)
;
Cu Cu 0.320 1.265
;International Tables for Crystallography
(1992, Vol. C, Tables 4.2.6.8 and 6.1.1.1)
;
N N 0.006 0.003
;International Tables for Crystallography
(1992, Vol. C, Tables 4.2.6.8 and 6.1.1.1)
;
P P 0.102 0.094
;International Tables for Crystallography
(1992, Vol. C, Tables 4.2.6.8 and 6.1.1.1)
;
F F 0.017 0.010
;International Tables for Crystallography
(1992, Vol. C, Tables 4.2.6.8 and 6.1.1.1)
;
O O 0.011 0.006
;International Tables for Crystallography
(1992, Vol. C, Tables 4.2.6.8 and 6.1.1.1)
;

loop_
_geom_angle_atom_site_label_1
_geom_angle_atom_site_label_2
_geom_angle_atom_site_label_3
_geom_angle
_geom_angle_site_symmetry_1
_geom_angle_site_symmetry_3
_geom_angle_publ_flag
O(1) Cu(1) O(1) 179.6(1) . 2_755 yes
O(1) Cu(1) N(1) 89.1(1) . . yes
O(1) Cu(1) N(1) 90.7(1) . 2_755 yes
O(1) Cu(1) N(2) 88.8(1) . . yes
O(1) Cu(1) N(2) 91.5(1) . 2_755 yes
O(1) Cu(1) N(1) 90.7(1) 2_755 . yes
O(1) Cu(1) N(1) 89.1(1) 2_755 2_755 yes
O(1) Cu(1) N(2) 91.5(1) 2_755 . yes
O(1) Cu(1) N(2) 88.8(1) 2_755 2_755 yes
N(1) Cu(1) N(1) 90.9(2) . 2_755 yes
N(1) Cu(1) N(2) 177.8(1) . . yes
N(1) Cu(1) N(2) 89.0(1) . 2_755 yes
N(1) Cu(1) N(2) 89.0(1) 2_755 . yes
N(1) Cu(1) N(2) 177.8(1) 2_755 2_755 yes
N(2) Cu(1) N(2) 91.1(2) . 2_755 yes
F(1) P(1) F(2) 90.1(2) . . yes
F(1) P(1) F(3) 89.3(2) . . yes
F(1) P(1) F(4) 179.4(2) . . yes
F(1) P(1) F(5) 90.0(2) . . yes
F(1) P(1) F(6) 90.0(2) . . yes
F(2) P(1) F(3) 89.5(2) . . yes
F(2) P(1) F(4) 89.6(2) . . yes
F(2) P(1) F(5) 178.7(2) . . yes
F(2) P(1) F(6) 90.8(2) . . yes
F(3) P(1) F(4) 91.2(2) . . yes
F(3) P(1) F(5) 89.2(2) . . yes
F(3) P(1) F(6) 179.2(3) . . yes
F(4) P(1) F(5) 90.4(2) . . yes
F(4) P(1) F(6) 89.5(3) . . yes
F(5) P(1) F(6) 90.5(2) . . yes
P(1) F(1) F(2) 45.0(1) . . yes
P(1) F(1) F(3) 44.9(1) . . yes
P(1) F(1) F(5) 45.1(1) . . yes
P(1) F(1) F(6) 44.7(2) . . yes
F(2) F(1) F(3) 59.7(1) . . yes
F(2) F(1) F(5) 90.1(2) . . yes
F(2) F(1) F(6) 60.3(2) . . yes
F(3) F(1) F(5) 59.5(2) . . yes
F(3) F(1) F(6) 89.6(2) . . yes
F(5) F(1) F(6) 60.2(2) . . yes
P(1) F(2) F(1) 44.9(1) . . yes
P(1) F(2) F(3) 44.8(1) . . yes
P(1) F(2) F(4) 45.1(1) . . yes
P(1) F(2) F(6) 44.2(1) . . yes
F(1) F(2) F(3) 59.4(2) . . yes
F(1) F(2) F(4) 90.0(2) . . yes
F(1) F(2) F(6) 59.5(2) . . yes
F(3) F(2) F(4) 60.6(2) . . yes
F(3) F(2) F(6) 88.9(2) . . yes
F(4) F(2) F(6) 59.3(2) . . yes
P(1) F(3) F(1) 45.8(1) . . yes
P(1) F(3) F(2) 45.7(1) . . yes
P(1) F(3) F(4) 44.7(2) . . yes
P(1) F(3) F(5) 46.0(1) . . yes
F(1) F(3) F(2) 60.9(1) . . yes
F(1) F(3) F(4) 90.5(2) . . yes
F(1) F(3) F(5) 61.0(2) . . yes
F(2) F(3) F(4) 60.0(1) . . yes
F(2) F(3) F(5) 91.7(2) . . yes
F(4) F(3) F(5) 60.6(2) . . yes
P(1) F(4) F(2) 45.3(1) . . yes
P(1) F(4) F(3) 44.1(1) . . yes
P(1) F(4) F(5) 45.0(1) . . yes
P(1) F(4) F(6) 44.9(2) . . yes
F(2) F(4) F(3) 59.4(1) . . yes
F(2) F(4) F(5) 90.3(2) . . yes
F(2) F(4) F(6) 60.6(2) . . yes
F(3) F(4) F(5) 59.0(1) . . yes
F(3) F(4) F(6) 89.0(2) . . yes
F(5) F(4) F(6) 60.3(2) . . yes
P(1) F(5) F(1) 44.9(1) . . yes
P(1) F(5) F(3) 44.9(1) . . yes
P(1) F(5) F(4) 44.6(1) . . yes
P(1) F(5) F(6) 44.3(1) . . yes
F(1) F(5) F(3) 59.5(2) . . yes
F(1) F(5) F(4) 89.5(1) . . yes
F(1) F(5) F(6) 59.5(2) . . yes
F(3) F(5) F(4) 60.4(2) . . yes
F(3) F(5) F(6) 89.1(2) . . yes
F(4) F(5) F(6) 59.1(2) . . yes
P(1) F(6) F(1) 45.4(1) . . yes
P(1) F(6) F(2) 45.0(1) . . yes
P(1) F(6) F(4) 45.5(2) . . yes
P(1) F(6) F(5) 45.2(1) . . yes
F(1) F(6) F(2) 60.3(1) . . yes
F(1) F(6) F(4) 90.9(2) . . yes
F(1) F(6) F(5) 60.3(1) . . yes
F(2) F(6) F(4) 60.1(2) . . yes
F(2) F(6) F(5) 90.2(2) . . yes
F(4) F(6) F(5) 60.7(2) . . yes
C(13) O(2) C(13) 35.7(3) . 2_655 yes
C(13) O(2) C(14) 111.3(3) . . yes
C(13) O(2) C(14) 90.3(3) . 2_655 yes
C(13) O(2) C(14) 90.1(3) 2_655 . yes
C(13) O(2) C(14) 59.2(2) 2_655 2_655 yes
C(14) O(2) C(14) 35.6(3) . 2_655 yes
C(15) O(3) C(15) 89.8(3) . 3_766 yes
C(15) O(3) C(16) 111.0(3) . . yes
C(15) O(3) C(16) 36.2(2) . 3_766 yes
C(15) O(3) C(16) 36.1(3) 3_766 . yes
C(15) O(3) C(16) 58.3(2) 3_766 3_766 yes
C(16) O(3) C(16) 89.6(3) . 3_766 yes
C(17) O(4) C(18) 110.8(3) . . yes
Cu(1) N(1) C(1) 121.2(2) . . yes
Cu(1) N(1) C(2) 149.3(2) . . yes
Cu(1) N(1) C(4) 148.5(2) . . yes
Cu(1) N(1) C(5) 120.5(3) . . yes
C(1) N(1) C(2) 28.9(2) . . yes
C(1) N(1) C(4) 88.7(2) . . yes
C(1) N(1) C(5) 117.6(3) . . yes
C(2) N(1) C(4) 59.8(2) . . yes
C(2) N(1) C(5) 88.7(2) . . yes
C(4) N(1) C(5) 28.9(2) . . yes
Cu(1) N(2) C(6) 120.2(3) . . yes
Cu(1) N(2) C(7) 148.7(2) . . yes
Cu(1) N(2) C(9) 149.7(2) . . yes
Cu(1) N(2) C(10) 121.6(2) . . yes
C(6) N(2) C(7) 29.3(2) . . yes
C(6) N(2) C(9) 88.7(3) . . yes
C(6) N(2) C(10) 117.7(3) . . yes
C(7) N(2) C(9) 59.4(2) . . yes
C(7) N(2) C(10) 88.4(2) . . yes
C(9) N(2) C(10) 29.0(2) . . yes
N(1) C(1) C(2) 122.8(3) . . yes
N(1) C(1) C(5) 31.4(2) . . yes
C(2) C(1) C(5) 91.5(3) . . yes
N(1) C(2) C(1) 28.3(2) . . yes
N(1) C(2) C(3) 91.3(3) . . yes
N(1) C(2) C(4) 60.1(1) . . yes
C(1) C(2) C(3) 119.6(4) . . yes
C(1) C(2) C(4) 88.4(3) . . yes
C(3) C(2) C(4) 31.3(2) . . yes
C(2) C(3) C(4) 116.7(4) . . yes
C(2) C(3) C(5) 87.4(3) . . yes
C(2) C(3) C(11) 118.9(4) . . yes
C(4) C(3) C(5) 29.4(2) . . yes
C(4) C(3) C(11) 124.3(3) . . yes
C(5) C(3) C(11) 153.7(3) . . yes
N(1) C(4) C(2) 60.1(1) . . yes
N(1) C(4) C(3) 92.1(2) . . yes
N(1) C(4) C(5) 28.7(2) . . yes
C(2) C(4) C(3) 32.0(2) . . yes
C(2) C(4) C(5) 88.9(3) . . yes
C(3) C(4) C(5) 120.8(4) . . yes
N(1) C(5) C(1) 31.1(2) . . yes
N(1) C(5) C(3) 92.6(3) . . yes
N(1) C(5) C(4) 122.3(4) . . yes
C(1) C(5) C(3) 61.5(2) . . yes
C(1) C(5) C(4) 91.3(3) . . yes
C(3) C(5) C(4) 29.8(2) . . yes
N(2) C(6) C(7) 122.1(4) . . yes
N(2) C(6) C(8) 92.0(3) . . yes
N(2) C(6) C(10) 30.9(2) . . yes
C(7) C(6) C(8) 30.1(2) . . yes
C(7) C(6) C(10) 91.2(3) . . yes
C(8) C(6) C(10) 61.1(2) . . yes
N(2) C(7) C(6) 28.6(2) . . yes
N(2) C(7) C(8) 91.2(3) . . yes
N(2) C(7) C(9) 60.0(1) . . yes
C(6) C(7) C(8) 119.9(3) . . yes
C(6) C(7) C(9) 88.6(2) . . yes
C(8) C(7) C(9) 31.3(2) . . yes
C(6) C(8) C(7) 30.0(2) . . yes
C(6) C(8) C(9) 87.4(3) . . yes
C(6) C(8) C(10) 57.5(2) . . yes
C(6) C(8) C(12) 152.6(3) . . yes
C(7) C(8) C(9) 117.4(4) . . yes
C(7) C(8) C(10) 87.5(3) . . yes
C(7) C(8) C(12) 122.5(3) . . yes
C(9) C(8) C(10) 29.9(2) . . yes
C(9) C(8) C(12) 120.0(4) . . yes
C(10) C(8) C(12) 149.9(3) . . yes
N(2) C(9) C(7) 60.6(2) . . yes
N(2) C(9) C(8) 91.8(3) . . yes
N(2) C(9) C(10) 28.0(2) . . yes
C(7) C(9) C(8) 31.3(2) . . yes
C(7) C(9) C(10) 88.6(3) . . yes
C(8) C(9) C(10) 119.8(4) . . yes
N(2) C(10) C(6) 31.4(2) . . yes
N(2) C(10) C(8) 92.8(3) . . yes
N(2) C(10) C(9) 123.0(3) . . yes
C(6) C(10) C(8) 61.4(2) . . yes
C(6) C(10) C(9) 91.6(3) . . yes
C(8) C(10) C(9) 30.2(2) . . yes
C(3) C(11) C(12) 110.9(3) . 2_745 yes
C(8) C(12) C(11) 111.0(3) . 2_765 yes
O(2) C(13) O(2) 89.9(3) . 2_655 yes
O(2) C(13) C(13) 110.2(3) . 2_655 yes
O(2) C(13) C(14) 34.5(2) . . yes
O(2) C(13) C(13) 34.0(2) 2_655 2_655 yes
O(2) C(13) C(14) 60.4(2) 2_655 . yes
C(13) C(13) C(14) 89.9(2) 2_655 . yes
O(2) C(14) O(2) 89.7(3) . 2_655 yes
O(2) C(14) C(13) 34.2(2) . . yes
O(2) C(14) C(14) 110.0(3) . 2_655 yes
O(2) C(14) C(13) 60.4(2) 2_655 . yes
O(2) C(14) C(14) 34.4(2) 2_655 2_655 yes
C(13) C(14) C(14) 90.1(2) . 2_655 yes
O(3) C(15) O(3) 90.2(3) . 3_766 yes
O(3) C(15) C(16) 34.4(2) . . yes
O(3) C(15) C(16) 110.1(4) . 3_766 yes
O(3) C(15) C(16) 60.9(2) 3_766 . yes
O(3) C(15) C(16) 33.5(2) 3_766 3_766 yes
C(16) C(15) C(16) 89.9(3) . 3_766 yes
O(3) C(16) O(3) 90.4(3) . 3_766 yes
O(3) C(16) C(15) 34.6(2) . . yes
O(3) C(16) C(15) 110.4(4) . 3_766 yes
O(3) C(16) C(15) 60.9(2) 3_766 . yes
O(3) C(16) C(15) 33.8(2) 3_766 3_766 yes
C(15) C(16) C(15) 90.1(3) . 3_766 yes
O(4) C(17) C(18) 34.6(2) . . yes
O(4) C(17) C(18) 110.1(3) . 3_666 yes
C(18) C(17) C(18) 89.8(3) . 3_666 yes
O(4) C(18) C(17) 34.6(2) . . yes
O(4) C(18) C(17) 110.4(3) . 3_666 yes
C(17) C(18) C(17) 90.2(3) . 3_666 yes

loop_
_geom_bond_atom_site_label_1
_geom_bond_atom_site_label_2
_geom_bond_distance
_geom_bond_site_symmetry_2
_geom_bond_publ_flag
Cu(1) O(1) 2.375(3) . yes
Cu(1) O(1) 2.375(3) 2_755 yes
Cu(1) N(1) 2.049(3) . yes
Cu(1) N(1) 2.049(3) 2_755 yes
Cu(1) N(2) 2.037(3) . yes
Cu(1) N(2) 2.037(3) 2_755 yes
P(1) F(1) 1.598(3) . yes
P(1) F(2) 1.601(3) . yes
P(1) F(3) 1.574(3) . yes
P(1) F(4) 1.593(4) . yes
P(1) F(5) 1.604(3) . yes
P(1) F(6) 1.577(3) . yes
O(2) C(13) 1.425(6) . yes
O(2) C(14) 1.436(6) . yes
O(3) C(15) 1.417(5) . yes
O(3) C(16) 1.409(6) . yes
O(4) C(17) 1.420(5) . yes
O(4) C(18) 1.423(5) . yes
N(1) C(1) 1.345(5) . yes
N(1) C(5) 1.357(5) . yes
N(2) C(6) 1.356(5) . yes
N(2) C(10) 1.336(5) . yes
C(1) C(2) 1.370(5) . yes
C(2) C(3) 1.410(5) . yes
C(3) C(4) 1.381(6) . yes
C(3) C(11) 1.496(5) . yes
C(4) C(5) 1.364(6) . yes
C(6) C(7) 1.385(5) . yes
C(7) C(8) 1.387(6) . yes
C(8) C(9) 1.388(5) . yes
C(8) C(12) 1.506(5) . yes
C(9) C(10) 1.377(5) . yes
C(11) C(12) 1.566(6) 2_745 yes
C(13) C(13) 1.49(1) 2_655 yes
C(14) C(14) 1.48(1) 2_655 yes
C(15) C(16) 1.503(7) 3_766 yes
C(17) C(18) 1.515(6) 3_666 yes

loop_
_geom_contact_atom_site_label_1
_geom_contact_atom_site_label_2
_geom_contact_distance
_geom_contact_site_symmetry_2
F(1) C(15) 3.339(5) .
F(2) C(12) 3.439(5) 3_776
F(2) C(14) 3.503(5) 1_565
F(2) C(18) 3.574(5) 3_676
F(2) C(11) 3.583(6) 2_665
F(3) O(4) 3.314(4) .
F(3) C(17) 3.397(4) .
F(3) C(11) 3.529(6) 2_665
F(3) C(12) 3.586(5) 3_776
F(4) C(14) 3.515(6) 1_565
F(5) C(6) 3.274(5) .
F(5) C(15) 3.307(6) .
F(5) O(1) 3.462(4) .
F(5) C(13) 3.528(6) .
F(6) C(5) 3.133(5) 1_565
F(6) C(4) 3.396(6) 1_565
O(1) O(2) 2.704(4) .
O(1) O(3) 2.711(4) .
O(3) C(1) 3.546(5) 2_755
O(4) C(2) 3.409(5) 4_565
O(4) C(12) 3.439(5) 1_455
O(4) C(11) 3.499(4) 4_565
O(4) C(9) 3.580(5) 1_455
C(7) C(11) 3.486(6) 2_765
C(8) C(11) 2.532(6) 2_765
C(9) C(11) 3.217(5) 2_765
